data_4071029
loop_
_publ_author_name
'Aharonovich, Sinai'
'Kapon, Moshe'
'Botoshanski, Mark'
'Eisen, Moris S.'

_publ_section_title
;
 N,N&#x2032;-Bis-Silylated Lithium Aryl Amidinates: Synthesis,
 Characterization, and the Gradual Transition of Coordination Mode from \s
 Toward \p Originated by Crystal Packing Interactions
;
_journal_issue 8
_journal_name_full Organometallics
_journal_page_first 1869
_journal_paper_doi 10.1021/om701216p
_journal_volume 27
_journal_year 2008
_chemical_formula_moiety 'C21 H43 Li N4 Si2'
_chemical_formula_sum 'C21 H43 Li N4 Si2'
_chemical_formula_weight 414.71
_chemical_name_common 'Moris-81 (lipetdim)'
_chemical_name_systematic
; 
 ? 
;
_space_group_IT_number 2
_symmetry_cell_setting triclinic
_symmetry_space_group_name_Hall '-P 1'
_symmetry_space_group_name_H-M 'P -1'
_atom_sites_solution_hydrogens geom
_atom_sites_solution_primary direct
_atom_sites_solution_secondary difmap
_audit_creation_method SHELXL-97
_cell_angle_alpha 89.23(2)
_cell_angle_beta 72.67(2)
_cell_angle_gamma 88.85(2)
_cell_formula_units_Z 2
_cell_length_a 10.180(2)
_cell_length_b 10.636(2)
_cell_length_c 13.365(3)
_cell_measurement_reflns_used 4764
_cell_measurement_temperature 230(1)
_cell_measurement_theta_max 27.485
_cell_measurement_theta_min 1.018
_cell_volume 1381.1(5)
_computing_cell_refinement 'HKL Scalepack (Otwinowski & Minor 1997)'
_computing_data_collection 'Nonius (1997), KappaCCD Collect Program'
_computing_data_reduction
;
HKL Denzo and Scalepack (Otwinowski & Minor 1997)
;
_computing_molecular_graphics
;
Molecular Structure Corporation (1999). 
ORTEP. TEXRAY Structure Analysis Package. 
MSC, 3200 Research Forest Drive, The 
Woodlands,TX 77381, USA.
;
_computing_publication_material 'SHELXL-97 (Sheldrick, 1997)'
_computing_structure_refinement 'SHELXL-97 (Sheldrick, 1997)'
_computing_structure_solution
;
S.Mackay, C.J.Gilmore, C.Edwards, M. Tremayne, N. Stuart, K.Shankland 
"maXus": a computer program for the solution and refinement of crystal 
structures from diffraction data University of Glasgow, Scotland, UK, 
Nonius BV, Delft, The Netherlands and MacScience Co. Ltd.,
Yokohama, Japan (1998)
;
_diffrn_ambient_temperature 230(1)
_diffrn_measured_fraction_theta_full 0.998
_diffrn_measured_fraction_theta_max 0.998
_diffrn_measurement_device_type 'Nonius KappaCCD'
_diffrn_measurement_method 'phi- and omega-scans'
_diffrn_radiation_monochromator graphite
_diffrn_radiation_source 'fine-focus sealed tube'
_diffrn_radiation_type MoK\a
_diffrn_radiation_wavelength 0.71073
_diffrn_reflns_av_R_equivalents 0.0327
_diffrn_reflns_av_sigmaI/netI 0.0728
_diffrn_reflns_limit_h_max 12
_diffrn_reflns_limit_h_min -12
_diffrn_reflns_limit_k_max 12
_diffrn_reflns_limit_k_min -12
_diffrn_reflns_limit_l_max 15
_diffrn_reflns_limit_l_min -15
_diffrn_reflns_number 8585
_diffrn_reflns_theta_full 25.05
_diffrn_reflns_theta_max 25.05
_diffrn_reflns_theta_min 1.60
_diffrn_standards_number 0
_exptl_absorpt_coefficient_mu 0.140
_exptl_absorpt_correction_type none
_exptl_crystal_colour colorless
_exptl_crystal_density_diffrn 0.997
_exptl_crystal_density_method 'not measured'
_exptl_crystal_description plate
_exptl_crystal_F_000 456
_exptl_crystal_size_max 0.30
_exptl_crystal_size_mid 0.18
_exptl_crystal_size_min 0.06
_refine_diff_density_max 0.253
_refine_diff_density_min -0.235
_refine_diff_density_rms 0.038
_refine_ls_extinction_method none
_refine_ls_goodness_of_fit_ref 1.039
_refine_ls_hydrogen_treatment constr
_refine_ls_matrix_type full
_refine_ls_number_parameters 257
_refine_ls_number_reflns 4879
_refine_ls_number_restraints 1
_refine_ls_restrained_S_all 1.048
_refine_ls_R_factor_all 0.0860
_refine_ls_R_factor_gt 0.0526
_refine_ls_shift/su_max 0.000
_refine_ls_shift/su_mean 0.000
_refine_ls_structure_factor_coef Fsqd
_refine_ls_weighting_details 'calc w=1/[\s^2^(Fo^2^)+(0.0779P)^2^+0.0000P] where P=(Fo^2^+2Fc^2^)/3'
_refine_ls_weighting_scheme calc
_refine_ls_wR_factor_gt 0.1382
_refine_ls_wR_factor_ref 0.1461
_reflns_number_gt 3110
_reflns_number_total 4879
_reflns_threshold_expression >2sigma(I)
_cod_data_source_file om701216p-file003.cif
_cod_data_source_block complex2
_cod_database_code 4071029

loop_
_symmetry_equiv_pos_as_xyz
'x, y, z'
'-x, -y, -z'

loop_
_atom_site_label
_atom_site_type_symbol
_atom_site_fract_x
_atom_site_fract_y
_atom_site_fract_z
_atom_site_U_iso_or_equiv
_atom_site_adp_type
_atom_site_occupancy
_atom_site_symmetry_multiplicity
_atom_site_calc_flag
_atom_site_refinement_flags
Si1 Si 0.22188(6) 0.42863(6) 0.79404(5) 0.0505(2) Uani 1 1 d .
Si2 Si -0.19162(7) 0.68512(6) 0.68100(6) 0.0586(2) Uani 1 1 d .
N1 N 0.12897(17) 0.54513(16) 0.75605(15) 0.0480(5) Uani 1 1 d .
N2 N 0.2916(2) 0.81415(19) 0.59370(16) 0.0616(6) Uani 1 1 d .
N3 N 0.1469(2) 0.88375(18) 0.80452(16) 0.0644(6) Uani 1 1 d .
N4 N -0.04143(18) 0.65328(17) 0.70825(16) 0.0527(5) Uani 1 1 d .
C1 C 0.0053(2) 0.54874(19) 0.74312(17) 0.0452(5) Uani 1 1 d .
C2 C -0.0850(2) 0.43476(19) 0.76990(18) 0.0461(5) Uani 1 1 d .
C3 C -0.1951(2) 0.4322(2) 0.8603(2) 0.0578(6) Uani 1 1 d .
H3 H -0.2150 0.5022 0.9048 0.044(6) Uiso 1 1 calc R
C4 C -0.2772(3) 0.3251(3) 0.8856(2) 0.0683(8) Uani 1 1 d .
H4 H -0.3518 0.3243 0.9473 0.075(8) Uiso 1 1 calc R
C5 C -0.2505(3) 0.2209(2) 0.8217(3) 0.0696(8) Uani 1 1 d .
C6 C -0.1411(3) 0.2254(2) 0.7307(2) 0.0649(7) Uani 1 1 d .
H6 H -0.1220 0.1560 0.6855 0.067(7) Uiso 1 1 calc R
C7 C -0.0592(3) 0.3306(2) 0.7053(2) 0.0555(6) Uani 1 1 d .
H7 H 0.0149 0.3313 0.6433 0.068(8) Uiso 1 1 calc R
C8 C -0.3382(3) 0.1044(3) 0.8502(3) 0.1091(13) Uani 1 1 d .
H8A H -0.2987 0.0407 0.7982 0.131 Uiso 1 1 d R
H8B H -0.3316 0.0727 0.9169 0.131 Uiso 1 1 d R
C9 C -0.4763(4) 0.1184(4) 0.8578(5) 0.184(3) Uani 1 1 d .
H9A H -0.5212 0.0381 0.8759 0.275 Uiso 1 1 calc R
H9B H -0.4855 0.1476 0.7911 0.275 Uiso 1 1 calc R
H9C H -0.5190 0.1792 0.9117 0.275 Uiso 1 1 calc R
C10 C 0.1254(3) 0.3243(2) 0.9044(2) 0.0669(7) Uani 1 1 d .
H10A H 0.0537 0.2818 0.8846 0.100 Uiso 1 1 calc R
H10B H 0.0843 0.3748 0.9662 0.100 Uiso 1 1 calc R
H10C H 0.1883 0.2625 0.9196 0.100 Uiso 1 1 calc R
C11 C 0.3130(3) 0.3285(3) 0.6804(2) 0.0794(8) Uani 1 1 d .
H11A H 0.2461 0.2860 0.6549 0.119 Uiso 1 1 calc R
H11B H 0.3704 0.2666 0.7022 0.119 Uiso 1 1 calc R
H11C H 0.3700 0.3808 0.6250 0.119 Uiso 1 1 calc R
C12 C 0.3566(3) 0.5068(3) 0.8381(2) 0.0732(8) Uani 1 1 d .
H12A H 0.3132 0.5600 0.8977 0.110 Uiso 1 1 calc R
H12B H 0.4130 0.5578 0.7813 0.110 Uiso 1 1 calc R
H12C H 0.4140 0.4435 0.8584 0.110 Uiso 1 1 calc R
C13 C 0.3008(5) 0.9354(3) 0.6350(3) 0.154(2) Uani 1 1 d D
H13A H 0.3991 0.9537 0.6171 0.185 Uiso 1 1 calc R
H13B H 0.2614 0.9953 0.5951 0.185 Uiso 1 1 calc R
C14 C 0.2470(5) 0.9642(3) 0.7343(3) 0.161(2) Uani 1 1 d D
H14A H 0.2040 1.0478 0.7365 0.193 Uiso 1 1 calc R
H14B H 0.3235 0.9724 0.7640 0.193 Uiso 1 1 calc R
C15 C 0.4189(3) 0.7428(4) 0.5759(3) 0.1150(13) Uani 1 1 d .
H15A H 0.4089 0.6609 0.5483 0.172 Uiso 1 1 calc R
H15B H 0.4405 0.7324 0.6415 0.172 Uiso 1 1 calc R
H15C H 0.4926 0.7873 0.5259 0.172 Uiso 1 1 calc R
C16 C 0.2590(4) 0.8245(4) 0.4951(3) 0.1156(13) Uani 1 1 d .
H16A H 0.2535 0.7411 0.4684 0.173 Uiso 1 1 calc R
H16B H 0.3305 0.8711 0.4447 0.173 Uiso 1 1 calc R
H16C H 0.1714 0.8683 0.5064 0.173 Uiso 1 1 calc R
C17 C 0.1911(3) 0.8572(3) 0.8967(3) 0.0939(10) Uani 1 1 d .
H17A H 0.1243 0.8041 0.9449 0.141 Uiso 1 1 calc R
H17B H 0.1984 0.9355 0.9309 0.141 Uiso 1 1 calc R
H17C H 0.2800 0.8144 0.8758 0.141 Uiso 1 1 calc R
C18 C 0.0090(4) 0.9399(3) 0.8380(3) 0.1155(13) Uani 1 1 d .
H18A H -0.0216 0.9578 0.7771 0.173 Uiso 1 1 calc R
H18B H 0.0106 1.0173 0.8751 0.173 Uiso 1 1 calc R
H18C H -0.0537 0.8817 0.8841 0.173 Uiso 1 1 calc R
C19 C -0.1589(3) 0.8255(3) 0.5910(3) 0.0817(9) Uani 1 1 d .
H19A H -0.1261 0.8940 0.6239 0.123 Uiso 1 1 calc R
H19B H -0.2437 0.8513 0.5770 0.123 Uiso 1 1 calc R
H19C H -0.0900 0.8038 0.5257 0.123 Uiso 1 1 calc R
C20 C -0.3330(3) 0.7316(3) 0.8005(3) 0.0787(9) Uani 1 1 d .
H20A H -0.3016 0.7978 0.8366 0.118 Uiso 1 1 calc R
H20B H -0.3589 0.6594 0.8468 0.118 Uiso 1 1 calc R
H20C H -0.4121 0.7617 0.7802 0.118 Uiso 1 1 calc R
C21 C -0.2545(3) 0.5573(3) 0.6129(3) 0.0775(8) Uani 1 1 d .
H21A H -0.1818 0.5323 0.5507 0.116 Uiso 1 1 calc R
H21B H -0.3336 0.5879 0.5930 0.116 Uiso 1 1 calc R
H21C H -0.2806 0.4856 0.6598 0.116 Uiso 1 1 calc R
Li1 Li 0.1379(4) 0.7261(3) 0.7134(3) 0.0522(9) Uani 1 1 d .

loop_
_atom_site_aniso_label
_atom_site_aniso_U_11
_atom_site_aniso_U_22
_atom_site_aniso_U_33
_atom_site_aniso_U_23
_atom_site_aniso_U_13
_atom_site_aniso_U_12
Si1 0.0504(4) 0.0422(4) 0.0583(4) 0.0063(3) -0.0154(3) -0.0014(3)
Si2 0.0548(4) 0.0448(4) 0.0828(5) 0.0018(3) -0.0304(4) -0.0020(3)
N1 0.0436(10) 0.0389(10) 0.0612(12) 0.0045(9) -0.0153(9) -0.0045(8)
N2 0.0639(13) 0.0588(13) 0.0559(13) -0.0006(10) -0.0080(11) -0.0074(10)
N3 0.0844(15) 0.0477(12) 0.0548(13) 0.0001(10) -0.0106(12) -0.0115(11)
N4 0.0497(11) 0.0400(10) 0.0706(13) 0.0043(9) -0.0210(10) -0.0047(8)
C1 0.0492(13) 0.0363(12) 0.0490(13) -0.0031(10) -0.0122(10) -0.0056(10)
C2 0.0504(13) 0.0379(12) 0.0535(14) 0.0012(10) -0.0207(11) -0.0064(10)
C3 0.0602(15) 0.0505(14) 0.0622(16) -0.0019(12) -0.0169(13) -0.0129(12)
C4 0.0589(15) 0.0686(18) 0.0741(19) 0.0137(15) -0.0138(15) -0.0238(13)
C5 0.0741(17) 0.0471(15) 0.098(2) 0.0130(15) -0.0408(17) -0.0212(13)
C6 0.0830(18) 0.0387(14) 0.086(2) -0.0067(13) -0.0438(17) -0.0060(13)
C7 0.0628(15) 0.0458(13) 0.0616(16) -0.0014(12) -0.0241(13) -0.0044(11)
C8 0.100(2) 0.0633(19) 0.178(4) 0.019(2) -0.060(3) -0.0374(18)
C9 0.104(3) 0.104(3) 0.365(8) 0.063(4) -0.104(4) -0.056(3)
C10 0.0720(17) 0.0595(16) 0.0720(18) 0.0173(14) -0.0261(14) -0.0110(13)
C11 0.089(2) 0.0688(18) 0.078(2) -0.0015(15) -0.0219(16) 0.0215(15)
C12 0.0606(16) 0.0739(18) 0.092(2) 0.0149(16) -0.0337(15) -0.0093(14)
C13 0.199(4) 0.084(2) 0.116(3) -0.026(2) 0.055(3) -0.083(3)
C14 0.275(6) 0.089(3) 0.070(2) -0.013(2) 0.028(3) -0.110(3)
C15 0.068(2) 0.155(3) 0.105(3) 0.030(3) -0.0013(19) 0.014(2)
C16 0.126(3) 0.140(3) 0.088(3) 0.031(2) -0.044(2) -0.018(3)
C17 0.094(2) 0.111(3) 0.078(2) -0.0057(19) -0.0263(19) -0.0085(19)
C18 0.137(3) 0.086(2) 0.137(3) -0.035(2) -0.063(3) 0.038(2)
C19 0.087(2) 0.0625(17) 0.108(2) 0.0141(16) -0.0494(18) 0.0020(15)
C20 0.0581(15) 0.0660(18) 0.111(2) -0.0055(17) -0.0231(16) 0.0015(13)
C21 0.0782(18) 0.0682(18) 0.103(2) -0.0036(16) -0.0531(17) -0.0036(14)
Li1 0.052(2) 0.043(2) 0.062(2) 0.0034(18) -0.0175(19) -0.0078(17)

loop_
_atom_type_symbol
_atom_type_description
_atom_type_scat_dispersion_real
_atom_type_scat_dispersion_imag
_atom_type_scat_source
Si Si 0.0817 0.0704 'International Tables Vol C Tables 4.2.6.8 and 6.1.1.4'
Li Li -0.0003 0.0001 'International Tables Vol C Tables 4.2.6.8 and 6.1.1.4'
C C 0.0033 0.0016 'International Tables Vol C Tables 4.2.6.8 and 6.1.1.4'
H H 0.0000 0.0000 'International Tables Vol C Tables 4.2.6.8 and 6.1.1.4'
N N 0.0061 0.0033 'International Tables Vol C Tables 4.2.6.8 and 6.1.1.4'

loop_
_geom_angle_atom_site_label_1
_geom_angle_atom_site_label_2
_geom_angle_atom_site_label_3
_geom_angle
N1 Si1 C12 106.79(11)
N1 Si1 C11 110.52(12)
C12 Si1 C11 106.86(14)
N1 Si1 C10 116.65(11)
C12 Si1 C10 106.85(12)
C11 Si1 C10 108.68(13)
N4 Si2 C20 112.09(12)
N4 Si2 C21 115.57(11)
C20 Si2 C21 108.70(14)
N4 Si2 C19 106.18(11)
C20 Si2 C19 106.64(14)
C21 Si2 C19 107.15(14)
C1 N1 Si1 132.78(15)
C1 N1 Li1 85.36(17)
Si1 N1 Li1 141.85(15)
C13 N2 C15 111.6(3)
C13 N2 C16 110.9(3)
C15 N2 C16 108.4(3)
C13 N2 Li1 103.6(2)
C15 N2 Li1 108.9(2)
C16 N2 Li1 113.4(2)
C14 N3 C17 108.6(3)
C14 N3 C18 113.1(3)
C17 N3 C18 108.8(3)
C14 N3 Li1 104.4(2)
C17 N3 Li1 115.2(2)
C18 N3 Li1 107.0(2)
C1 N4 Si2 131.16(15)
C1 N4 Li1 84.18(17)
Si2 N4 Li1 144.64(15)
N1 C1 N4 120.37(19)
N1 C1 C2 119.92(19)
N4 C1 C2 119.7(2)
N1 C1 Li1 59.77(15)
N4 C1 Li1 60.66(14)
C2 C1 Li1 176.34(19)
C3 C2 C7 118.6(2)
C3 C2 C1 120.3(2)
C7 C2 C1 121.1(2)
C2 C3 C4 120.1(2)
C2 C3 H3 120.0
C4 C3 H3 120.0
C5 C4 C3 121.3(3)
C5 C4 H4 119.4
C3 C4 H4 119.4
C4 C5 C6 118.1(2)
C4 C5 C8 121.2(3)
C6 C5 C8 120.8(3)
C5 C6 C7 121.0(3)
C5 C6 H6 119.5
C7 C6 H6 119.5
C2 C7 C6 121.0(2)
C2 C7 H7 119.5
C6 C7 H7 119.5
C9 C8 C5 117.0(3)
C9 C8 H8A 108.0
C5 C8 H8A 108.1
C9 C8 H8B 108.0
C5 C8 H8B 108.0
H8A C8 H8B 107.3
C8 C9 H9A 109.5
C8 C9 H9B 109.5
H9A C9 H9B 109.5
C8 C9 H9C 109.5
H9A C9 H9C 109.5
H9B C9 H9C 109.5
Si1 C10 H10A 109.5
Si1 C10 H10B 109.5
H10A C10 H10B 109.5
Si1 C10 H10C 109.5
H10A C10 H10C 109.5
H10B C10 H10C 109.5
Si1 C11 H11A 109.5
Si1 C11 H11B 109.5
H11A C11 H11B 109.5
Si1 C11 H11C 109.5
H11A C11 H11C 109.5
H11B C11 H11C 109.5
Si1 C12 H12A 109.5
Si1 C12 H12B 109.5
H12A C12 H12B 109.5
Si1 C12 H12C 109.5
H12A C12 H12C 109.5
H12B C12 H12C 109.5
C14 C13 N2 123.5(3)
C14 C13 H13A 106.4
N2 C13 H13A 106.4
C14 C13 H13B 106.4
N2 C13 H13B 106.4
H13A C13 H13B 106.5
C13 C14 N3 121.0(3)
C13 C14 H14A 107.1
N3 C14 H14A 107.1
C13 C14 H14B 107.1
N3 C14 H14B 107.1
H14A C14 H14B 106.8
N2 C15 H15A 109.5
N2 C15 H15B 109.5
H15A C15 H15B 109.5
N2 C15 H15C 109.5
H15A C15 H15C 109.5
H15B C15 H15C 109.5
N2 C16 H16A 109.5
N2 C16 H16B 109.5
H16A C16 H16B 109.5
N2 C16 H16C 109.5
H16A C16 H16C 109.5
H16B C16 H16C 109.5
N3 C17 H17A 109.5
N3 C17 H17B 109.5
H17A C17 H17B 109.5
N3 C17 H17C 109.5
H17A C17 H17C 109.5
H17B C17 H17C 109.5
N3 C18 H18A 109.5
N3 C18 H18B 109.5
H18A C18 H18B 109.5
N3 C18 H18C 109.5
H18A C18 H18C 109.5
H18B C18 H18C 109.5
Si2 C19 H19A 109.5
Si2 C19 H19B 109.5
H19A C19 H19B 109.5
Si2 C19 H19C 109.5
H19A C19 H19C 109.5
H19B C19 H19C 109.5
Si2 C20 H20A 109.5
Si2 C20 H20B 109.5
H20A C20 H20B 109.5
Si2 C20 H20C 109.5
H20A C20 H20C 109.5
H20B C20 H20C 109.5
Si2 C21 H21A 109.5
Si2 C21 H21B 109.5
H21A C21 H21B 109.5
Si2 C21 H21C 109.5
H21A C21 H21C 109.5
H21B C21 H21C 109.5
N1 Li1 N4 69.99(13)
N1 Li1 N2 127.7(2)
N4 Li1 N2 129.2(2)
N1 Li1 N3 128.0(2)
N4 Li1 N3 122.6(2)
N2 Li1 N3 85.83(15)
N1 Li1 C1 34.87(9)
N4 Li1 C1 35.15(9)
N2 Li1 C1 140.4(2)
N3 Li1 C1 133.8(2)

loop_
_geom_bond_atom_site_label_1
_geom_bond_atom_site_label_2
_geom_bond_distance
Si1 N1 1.7059(19)
Si1 C12 1.860(3)
Si1 C11 1.861(3)
Si1 C10 1.873(2)
Si2 N4 1.701(2)
Si2 C20 1.869(3)
Si2 C21 1.871(3)
Si2 C19 1.876(3)
N1 C1 1.321(3)
N1 Li1 1.996(4)
N2 C13 1.425(4)
N2 C15 1.446(4)
N2 C16 1.454(4)
N2 Li1 2.100(4)
N3 C14 1.448(3)
N3 C17 1.454(4)
N3 C18 1.458(4)
N3 Li1 2.105(4)
N4 C1 1.333(3)
N4 Li1 2.018(4)
C1 C2 1.510(3)
C1 Li1 2.303(4)
C2 C3 1.382(3)
C2 C7 1.386(3)
C3 C4 1.404(3)
C3 H3 0.9400
C4 C5 1.381(4)
C4 H4 0.9400
C5 C6 1.384(4)
C5 C8 1.518(3)
C6 C7 1.386(3)
C6 H6 0.9400
C7 H7 0.9400
C8 C9 1.384(4)
C8 H8A 0.9700
C8 H8B 0.9700
C9 H9A 0.9700
C9 H9B 0.9700
C9 H9C 0.9700
C10 H10A 0.9700
C10 H10B 0.9700
C10 H10C 0.9700
C11 H11A 0.9700
C11 H11B 0.9700
C11 H11C 0.9700
C12 H12A 0.9700
C12 H12B 0.9700
C12 H12C 0.9700
C13 C14 1.314(4)
C13 H13A 0.9800
C13 H13B 0.9800
C14 H14A 0.9800
C14 H14B 0.9800
C15 H15A 0.9700
C15 H15B 0.9700
C15 H15C 0.9700
C16 H16A 0.9700
C16 H16B 0.9700
C16 H16C 0.9700
C17 H17A 0.9700
C17 H17B 0.9700
C17 H17C 0.9700
C18 H18A 0.9700
C18 H18B 0.9700
C18 H18C 0.9700
C19 H19A 0.9700
C19 H19B 0.9700
C19 H19C 0.9700
C20 H20A 0.9700
C20 H20B 0.9700
C20 H20C 0.9700
C21 H21A 0.9700
C21 H21B 0.9700
C21 H21C 0.9700
